data_2233460
loop_
_publ_author_name
'Huang, Ping-Yun'
'Wang, Jin-Guo'
'Guo, Sheng-Wu'
'Shi, Gang'

_publ_section_title
;
 <i>catena</i>-Poly[[[diaquadiformatocobalt(II)]-\m-1,4-bis(1<i>H</i>-benzimidazol-1-yl)benzene]
 dihydrate]
;
_journal_coeditor_code HB6531
_journal_issue 2
_journal_name_full 'Acta Crystallographica Section E'
_journal_page_first m94
_journal_paper_doi 10.1107/S160053681105505X
_journal_volume 68
_journal_year 2012
_chemical_formula_iupac '[Co (C H O2)2 (C20 H14 N4) (H2 O)2], 2H2 O'
_chemical_formula_moiety 'C22 H24 Co N4 O8'
_chemical_formula_sum 'C22 H24 Co N4 O8'
_chemical_formula_weight 531.38
_chemical_name_systematic
;
<i>catena</i>-Poly[[[diaquadiformatocobalt(II)]-\m-1,4-
bis(1<i>H</i>-benzimidazol-1-yl)benzene] dihydrate]
;
_space_group_IT_number 2
_symmetry_cell_setting triclinic
_symmetry_space_group_name_Hall '-P 1'
_symmetry_space_group_name_H-M 'P -1'
_atom_sites_solution_hydrogens geom
_atom_sites_solution_primary direct
_atom_sites_solution_secondary difmap
_audit_creation_method SHELXL-97
_cell_angle_alpha 78.289(19)
_cell_angle_beta 77.858(19)
_cell_angle_gamma 67.72(2)
_cell_formula_units_Z 1
_cell_length_a 7.497(4)
_cell_length_b 9.136(5)
_cell_length_c 9.443(7)
_cell_measurement_reflns_used 6325
_cell_measurement_temperature 293(2)
_cell_measurement_theta_max 53.7536
_cell_measurement_theta_min 2.8734
_cell_volume 579.6(6)
_computing_cell_refinement 'CrystalClear (Rigaku/MSC, 2005)'
_computing_data_collection 'CrystalClear (Rigaku/MSC, 2005)'
_computing_data_reduction 'CrystalClear (Rigaku/MSC, 2005)'
_computing_molecular_graphics 'SHELXTL (Sheldrick, 2008)'
_computing_publication_material 'SHELXTL (Sheldrick, 2008)'
_computing_structure_refinement 'SHELXL97 (Sheldrick, 2008)'
_computing_structure_solution 'SHELXS97 (Sheldrick, 2008)'
_diffrn_ambient_temperature 293(2)
_diffrn_detector_area_resol_mean 9
_diffrn_measured_fraction_theta_full 0.988
_diffrn_measured_fraction_theta_max 0.988
_diffrn_measurement_device_type 'Rigaku Mercury CCD area-detector'
_diffrn_measurement_method \w
_diffrn_radiation_monochromator graphite
_diffrn_radiation_source 'fine-focus sealed tube'
_diffrn_radiation_type MoK\a
_diffrn_radiation_wavelength 0.71073
_diffrn_reflns_av_R_equivalents 0.0264
_diffrn_reflns_av_sigmaI/netI 0.0268
_diffrn_reflns_limit_h_max 8
_diffrn_reflns_limit_h_min -8
_diffrn_reflns_limit_k_max 10
_diffrn_reflns_limit_k_min -10
_diffrn_reflns_limit_l_max 11
_diffrn_reflns_limit_l_min -11
_diffrn_reflns_number 4958
_diffrn_reflns_theta_full 25.02
_diffrn_reflns_theta_max 25.02
_diffrn_reflns_theta_min 2.23
_diffrn_standards_decay_% 0
_diffrn_standards_interval_count 0
_diffrn_standards_interval_time 0
_exptl_absorpt_coefficient_mu 0.796
_exptl_absorpt_correction_T_max 0.867
_exptl_absorpt_correction_T_min 0.839
_exptl_absorpt_correction_type multi-scan
_exptl_absorpt_process_details '(CrystalClear; Rigaku/MSC, 2005)'
_exptl_crystal_colour purple
_exptl_crystal_density_diffrn 1.522
_exptl_crystal_density_method 'not measured'
_exptl_crystal_description block
_exptl_crystal_F_000 275
_exptl_crystal_size_max 0.22
_exptl_crystal_size_mid 0.20
_exptl_crystal_size_min 0.18
_refine_diff_density_max 1.075
_refine_diff_density_min -0.459
_refine_ls_extinction_method none
_refine_ls_goodness_of_fit_ref 1.096
_refine_ls_hydrogen_treatment constr
_refine_ls_matrix_type full
_refine_ls_number_parameters 162
_refine_ls_number_reflns 2012
_refine_ls_number_restraints 0
_refine_ls_restrained_S_all 1.096
_refine_ls_R_factor_all 0.0391
_refine_ls_R_factor_gt 0.0375
_refine_ls_shift/su_max 0.000
_refine_ls_shift/su_mean 0.000
_refine_ls_structure_factor_coef Fsqd
_refine_ls_weighting_details 'calc w=1/[\s^2^(Fo^2^)+(0.0635P)^2^+0.3613P] where P=(Fo^2^+2Fc^2^)/3'
_refine_ls_weighting_scheme calc
_refine_ls_wR_factor_gt 0.1044
_refine_ls_wR_factor_ref 0.1057
_reflns_number_gt 1910
_reflns_number_total 2012
_reflns_threshold_expression I>2\s(I)
_cod_data_source_file hb6531.cif
_cod_data_source_block I
_cod_database_code 2233460
_cod_database_fobs_code 2233460

loop_
_symmetry_equiv_pos_as_xyz
'x, y, z'
'-x, -y, -z'

loop_
_atom_site_type_symbol
_atom_site_label
_atom_site_fract_x
_atom_site_fract_y
_atom_site_fract_z
_atom_site_U_iso_or_equiv
_atom_site_adp_type
_atom_site_calc_flag
_atom_site_refinement_flags
_atom_site_occupancy
_atom_site_symmetry_multiplicity
Co Co1 1.0000 0.5000 0.5000 0.02012(17) Uani d S 1 2
O O1W 1.2375(2) 0.3098(2) 0.58992(19) 0.0295(4) Uani d . 1 1
O O2W 0.1838(4) 0.0285(3) 0.5850(3) 0.0609(7) Uani d . 1 1
O O1 0.8818(2) 0.3208(2) 0.5127(2) 0.0293(4) Uani d . 1 1
O O2 0.6238(3) 0.2504(2) 0.5388(3) 0.0463(5) Uani d . 1 1
N N1 0.8569(3) 0.5511(2) 0.7146(2) 0.0265(4) Uani d . 1 1
N N2 0.7050(3) 0.7105(2) 0.8865(2) 0.0275(5) Uani d . 1 1
C C1 0.7791(4) 0.6984(3) 0.7437(3) 0.0292(5) Uani d . 1 1
H H1 0.7751 0.7864 0.6731 0.035 Uiso calc R 1 1
C C2 0.7396(3) 0.5554(3) 0.9577(3) 0.0262(5) Uani d . 1 1
C C3 0.8340(3) 0.4566(3) 0.8486(3) 0.0243(5) Uani d . 1 1
C C4 0.8857(4) 0.2915(3) 0.8831(3) 0.0325(6) Uani d . 1 1
H H4 0.9466 0.2244 0.8117 0.039 Uiso calc R 1 1
C C5 0.8430(4) 0.2314(3) 1.0271(3) 0.0414(7) Uani d . 1 1
H H5 0.8772 0.1216 1.0531 0.050 Uiso calc R 1 1
C C6 0.7500(5) 0.3310(4) 1.1347(3) 0.0450(7) Uani d . 1 1
H H6 0.7243 0.2857 1.2307 0.054 Uiso calc R 1 1
C C7 0.6952(4) 0.4944(3) 1.1030(3) 0.0374(6) Uani d . 1 1
H H7 0.6319 0.5606 1.1748 0.045 Uiso calc R 1 1
C C8 0.6007(3) 0.8580(3) 0.9448(3) 0.0257(5) Uani d . 1 1
C C9 0.6227(4) 0.8724(3) 1.0825(3) 0.0306(5) Uani d . 1 1
H H9 0.7047 0.7868 1.1376 0.037 Uiso calc R 1 1
C C10 0.4786(4) 0.9844(3) 0.8624(3) 0.0319(6) Uani d . 1 1
H H10 0.4644 0.9732 0.7701 0.038 Uiso calc R 1 1
C C11 0.7062(4) 0.3410(3) 0.5497(3) 0.0295(5) Uani d . 1 1
H H11 0.6286 0.4339 0.5897 0.035 Uiso calc R 1 1
H H1B 1.3579 0.3142 0.5608 0.044 Uiso d R 1 1
H H1A 1.2358 0.2205 0.5863 0.044 Uiso d R 1 1
H H2B 0.2325 -0.0572 0.5401 0.105(17) Uiso d R 1 1
H H2A 0.0565 0.0927 0.5551 0.091(14) Uiso d R 1 1

loop_
_atom_site_aniso_label
_atom_site_aniso_U_11
_atom_site_aniso_U_22
_atom_site_aniso_U_33
_atom_site_aniso_U_12
_atom_site_aniso_U_13
_atom_site_aniso_U_23
Co1 0.0216(3) 0.0196(3) 0.0178(3) -0.00541(17) 0.00065(16) -0.00702(16)
O1W 0.0255(8) 0.0273(9) 0.0346(10) -0.0076(7) -0.0052(7) -0.0045(7)
O2W 0.0647(15) 0.0300(11) 0.094(2) -0.0096(10) -0.0345(14) -0.0111(12)
O1 0.0243(9) 0.0274(9) 0.0365(10) -0.0089(7) -0.0001(7) -0.0098(7)
O2 0.0294(10) 0.0370(11) 0.0755(16) -0.0147(9) -0.0014(10) -0.0148(10)
N1 0.0332(11) 0.0229(10) 0.0193(10) -0.0060(8) 0.0009(8) -0.0061(8)
N2 0.0362(11) 0.0217(10) 0.0195(10) -0.0044(8) 0.0003(8) -0.0076(8)
C1 0.0421(14) 0.0226(12) 0.0182(11) -0.0081(10) 0.0019(10) -0.0055(9)
C2 0.0279(12) 0.0229(12) 0.0239(12) -0.0047(10) -0.0010(9) -0.0060(9)
C3 0.0241(11) 0.0249(11) 0.0214(12) -0.0059(9) -0.0015(9) -0.0052(9)
C4 0.0347(13) 0.0232(12) 0.0349(14) -0.0053(10) -0.0002(11) -0.0084(10)
C5 0.0518(17) 0.0252(13) 0.0386(16) -0.0097(12) -0.0016(13) 0.0015(11)
C6 0.0608(19) 0.0378(15) 0.0274(15) -0.0158(14) 0.0018(13) 0.0036(12)
C7 0.0493(16) 0.0341(14) 0.0223(13) -0.0104(12) 0.0026(11) -0.0061(11)
C8 0.0317(12) 0.0215(11) 0.0212(12) -0.0061(9) 0.0013(9) -0.0089(9)
C9 0.0374(14) 0.0256(12) 0.0241(12) -0.0037(10) -0.0073(10) -0.0047(10)
C10 0.0434(14) 0.0296(13) 0.0196(12) -0.0060(11) -0.0058(10) -0.0089(10)
C11 0.0267(13) 0.0265(12) 0.0337(14) -0.0067(10) -0.0042(10) -0.0058(10)

loop_
_atom_type_symbol
_atom_type_description
_atom_type_scat_dispersion_real
_atom_type_scat_dispersion_imag
_atom_type_scat_source
C C 0.0033 0.0016 'International Tables Vol C Tables 4.2.6.8 and 6.1.1.4'
Co Co 0.3494 0.9721 'International Tables Vol C Tables 4.2.6.8 and 6.1.1.4'
H H 0.0000 0.0000 'International Tables Vol C Tables 4.2.6.8 and 6.1.1.4'
N N 0.0061 0.0033 'International Tables Vol C Tables 4.2.6.8 and 6.1.1.4'
O O 0.0106 0.0060 'International Tables Vol C Tables 4.2.6.8 and 6.1.1.4'

loop_
_geom_angle_atom_site_label_1
_geom_angle_atom_site_label_2
_geom_angle_atom_site_label_3
_geom_angle_site_symmetry_1
_geom_angle_site_symmetry_3
_geom_angle
O1 Co1 O1 2_766 . 180.0000(10)
O1 Co1 N1 2_766 . 88.37(8)
O1 Co1 N1 . . 91.63(8)
O1 Co1 N1 2_766 2_766 91.63(8)
O1 Co1 N1 . 2_766 88.37(8)
N1 Co1 N1 . 2_766 180.0
O1 Co1 O1W 2_766 2_766 84.83(8)
O1 Co1 O1W . 2_766 95.17(8)
N1 Co1 O1W . 2_766 89.43(8)
N1 Co1 O1W 2_766 2_766 90.57(8)
O1 Co1 O1W 2_766 . 95.17(8)
O1 Co1 O1W . . 84.83(8)
N1 Co1 O1W . . 90.57(8)
N1 Co1 O1W 2_766 . 89.43(8)
O1W Co1 O1W 2_766 . 180.00(9)
Co1 O1W H1B . . 117.7
Co1 O1W H1A . . 112.5
H1B O1W H1A . . 111.6
H2B O2W H2A . . 107.9
C11 O1 Co1 . . 123.68(16)
C1 N1 C3 . . 105.12(19)
C1 N1 Co1 . . 120.75(16)
C3 N1 Co1 . . 133.95(16)
C1 N2 C2 . . 106.57(19)
C1 N2 C8 . . 124.6(2)
C2 N2 C8 . . 128.7(2)
N1 C1 N2 . . 113.7(2)
N1 C1 H1 . . 123.2
N2 C1 H1 . . 123.2
N2 C2 C7 . . 132.4(2)
N2 C2 C3 . . 105.4(2)
C7 C2 C3 . . 122.2(2)
C4 C3 N1 . . 130.5(2)
C4 C3 C2 . . 120.3(2)
N1 C3 C2 . . 109.2(2)
C5 C4 C3 . . 117.4(2)
C5 C4 H4 . . 121.3
C3 C4 H4 . . 121.3
C4 C5 C6 . . 121.8(3)
C4 C5 H5 . . 119.1
C6 C5 H5 . . 119.1
C7 C6 C5 . . 121.9(3)
C7 C6 H6 . . 119.1
C5 C6 H6 . . 119.1
C6 C7 C2 . . 116.5(3)
C6 C7 H7 . . 121.7
C2 C7 H7 . . 121.7
C10 C8 C9 . . 120.7(2)
C10 C8 N2 . . 119.4(2)
C9 C8 N2 . . 119.8(2)
C8 C9 C10 . 2_677 119.3(2)
C8 C9 H9 . . 120.3
C10 C9 H9 2_677 . 120.3
C8 C10 C9 . 2_677 119.9(2)
C8 C10 H10 . . 120.0
C9 C10 H10 2_677 . 120.0
O2 C11 O1 . . 126.7(2)
O2 C11 H11 . . 116.7
O1 C11 H11 . . 116.7

loop_
_geom_bond_atom_site_label_1
_geom_bond_atom_site_label_2
_geom_bond_site_symmetry_2
_geom_bond_distance
_geom_bond_publ_flag
Co1 O1 2_766 2.1110(19) ?
Co1 O1 . 2.1110(19) y
Co1 N1 . 2.136(2) y
Co1 N1 2_766 2.136(2) ?
Co1 O1W 2_766 2.1451(19) ?
Co1 O1W . 2.1451(19) y
O1W H1B . 0.8998 ?
O1W H1A . 0.8288 ?
O2W H2B . 0.8823 ?
O2W H2A . 0.9779 ?
O1 C11 . 1.240(3) ?
O2 C11 . 1.236(3) ?
N1 C1 . 1.309(3) ?
N1 C3 . 1.398(3) ?
N2 C1 . 1.355(3) ?
N2 C2 . 1.391(3) ?
N2 C8 . 1.432(3) ?
C1 H1 . 0.9300 ?
C2 C7 . 1.394(4) ?
C2 C3 . 1.402(3) ?
C3 C4 . 1.393(4) ?
C4 C5 . 1.378(4) ?
C4 H4 . 0.9300 ?
C5 C6 . 1.394(4) ?
C5 H5 . 0.9300 ?
C6 C7 . 1.375(4) ?
C6 H6 . 0.9300 ?
C7 H7 . 0.9300 ?
C8 C10 . 1.382(4) ?
C8 C9 . 1.383(3) ?
C9 C10 2_677 1.384(4) ?
C9 H9 . 0.9300 ?
C10 C9 2_677 1.384(3) ?
C10 H10 . 0.9300 ?
C11 H11 . 0.9300 ?

loop_
_geom_hbond_atom_site_label_D
_geom_hbond_atom_site_label_H
_geom_hbond_atom_site_label_A
_geom_hbond_site_symmetry_A
_geom_hbond_distance_DH
_geom_hbond_distance_HA
_geom_hbond_distance_DA
_geom_hbond_angle_DHA
O1W H1A O2W 1_655 0.83 1.94 2.759(4) 170
O1W H1B O2 1_655 0.90 1.83 2.691(4) 159
O2W H2A O1 1_455 0.98 2.01 2.837(4) 141
O2W H2B O2 2_656 0.88 1.89 2.766(4) 170

loop_
_geom_torsion_atom_site_label_1
_geom_torsion_atom_site_label_2
_geom_torsion_atom_site_label_3
_geom_torsion_atom_site_label_4
_geom_torsion_site_symmetry_1
_geom_torsion_site_symmetry_4
_geom_torsion
O1 Co1 O1 C11 2_766 . 17E1(10)
N1 Co1 O1 C11 . . 50.3(2)
N1 Co1 O1 C11 2_766 . -129.7(2)
O1W Co1 O1 C11 2_766 . -39.3(2)
O1W Co1 O1 C11 . . 140.7(2)
O1 Co1 N1 C1 2_766 . 39.7(2)
O1 Co1 N1 C1 . . -140.3(2)
N1 Co1 N1 C1 2_766 . 18E1(10)
O1W Co1 N1 C1 2_766 . -45.2(2)
O1W Co1 N1 C1 . . 134.8(2)
O1 Co1 N1 C3 2_766 . -134.6(2)
O1 Co1 N1 C3 . . 45.4(2)
N1 Co1 N1 C3 2_766 . 0E1(10)
O1W Co1 N1 C3 2_766 . 140.6(2)
O1W Co1 N1 C3 . . -39.4(2)
C3 N1 C1 N2 . . -0.3(3)
Co1 N1 C1 N2 . . -176.00(16)
C2 N2 C1 N1 . . 0.6(3)
C8 N2 C1 N1 . . -175.6(2)
C1 N2 C2 C7 . . -179.3(3)
C8 N2 C2 C7 . . -3.3(5)
C1 N2 C2 C3 . . -0.7(3)
C8 N2 C2 C3 . . 175.3(2)
C1 N1 C3 C4 . . 178.6(3)
Co1 N1 C3 C4 . . -6.5(4)
C1 N1 C3 C2 . . -0.2(3)
Co1 N1 C3 C2 . . 174.71(17)
N2 C2 C3 C4 . . -178.4(2)
C7 C2 C3 C4 . . 0.5(4)
N2 C2 C3 N1 . . 0.5(3)
C7 C2 C3 N1 . . 179.4(2)
N1 C3 C4 C5 . . -179.6(3)
C2 C3 C4 C5 . . -1.0(4)
C3 C4 C5 C6 . . 0.6(4)
C4 C5 C6 C7 . . 0.2(5)
C5 C6 C7 C2 . . -0.8(5)
N2 C2 C7 C6 . . 178.9(3)
C3 C2 C7 C6 . . 0.4(4)
C1 N2 C8 C10 . . 36.0(4)
C2 N2 C8 C10 . . -139.4(3)
C1 N2 C8 C9 . . -144.2(3)
C2 N2 C8 C9 . . 40.4(4)
C10 C8 C9 C10 . 2_677 -0.3(4)
N2 C8 C9 C10 . 2_677 179.9(2)
C9 C8 C10 C9 . 2_677 0.3(4)
N2 C8 C10 C9 . 2_677 -179.9(2)
Co1 O1 C11 O2 . . 168.5(2)
